data_7100780
_journal_name_full 'Chemical Communications'
_journal_paper_doi 10.1039/b417716a
_journal_year 2005
_chemical_formula_sum 'C29 H23 Cl6 P Pd'
_chemical_formula_weight 721.54
_space_group_IT_number 19
_symmetry_cell_setting orthorhombic
_symmetry_space_group_name_Hall 'P 2ac 2ab'
_symmetry_space_group_name_H-M 'P 21 21 21'
_cell_angle_alpha 90.00
_cell_angle_beta 90.00
_cell_angle_gamma 90.00
_cell_formula_units_Z 4
_cell_length_a 10.3990(10)
_cell_length_b 15.8850(10)
_cell_length_c 17.0640(10)
_cell_measurement_temperature 150.0(1)
_cell_volume 2818.8(4)
_diffrn_ambient_temperature 150.0(1)
_exptl_crystal_density_diffrn 1.700
_cod_depositor_comments
;
The following automatic conversions were performed:
'_symmetry_cell_setting' value 'Orthorhombic' changed to 'orthorhombic'
according to '/home/saulius/struct/CIF-dictionaries/cif_core.dic'
dictionary named 'cif_core.dic' version 2.4.1 from 2010-06-29.

Automatic conversion script
Id: cif_fix_enum 1527 2010-12-29 10:47:43Z saulius 
;
_cod_database_code 7100780

loop_
_symmetry_equiv_pos_as_xyz
'x, y, z'
'-x+1/2, -y, z+1/2'
'x+1/2, -y+1/2, -z'
'-x, y+1/2, -z+1/2'

loop_
_atom_site_label
_atom_site_type_symbol
_atom_site_fract_x
_atom_site_fract_y
_atom_site_fract_z
_atom_site_U_iso_or_equiv
_atom_site_adp_type
_atom_site_occupancy
_atom_site_symmetry_multiplicity
_atom_site_calc_flag
_atom_site_refinement_flags
_atom_site_disorder_assembly
_atom_site_disorder_group
Pd1 Pd 1.25227(2) 0.924043(11) 0.781845(9) 0.02194(6) Uani 1 1 d . . .
Cl1 Cl 1.23853(9) 0.78294(4) 0.81413(4) 0.02968(15) Uani 1 1 d . . .
Cl2 Cl 1.23519(8) 0.89736(5) 0.64491(3) 0.03160(16) Uani 1 1 d . . .
P1 P 1.25700(9) 0.95036(4) 0.90990(3) 0.02167(13) Uani 1 1 d . . .
C1 C 1.1120(3) 0.93222(18) 0.96528(14) 0.0244(6) Uani 1 1 d . . .
C2 C 0.9903(3) 0.96497(19) 0.95432(16) 0.0279(6) Uani 1 1 d . . .
H2 H 0.9743 1.0043 0.9135 0.033 Uiso 1 1 calc R . .
C3 C 0.8919(3) 0.9396(2) 1.00378(17) 0.0321(7) Uani 1 1 d . . .
H3 H 0.8074 0.9608 0.9961 0.039 Uiso 1 1 calc R . .
C4 C 0.9160(3) 0.88364(19) 1.06446(17) 0.0317(7) Uani 1 1 d . . .
H4 H 0.8478 0.8663 1.0977 0.038 Uiso 1 1 calc R . .
C5 C 1.0393(3) 0.85285(19) 1.07683(16) 0.0293(6) Uani 1 1 d . . .
H5 H 1.0550 0.8153 1.1191 0.035 Uiso 1 1 calc R . .
C6 C 1.1396(3) 0.87642(17) 1.02793(15) 0.0250(6) Uani 1 1 d . . .
C7 C 1.2756(3) 0.85068(16) 1.03188(14) 0.0233(6) Uani 1 1 d . . .
C8 C 1.3305(3) 0.79615(18) 1.08643(17) 0.0309(7) Uani 1 1 d . . .
H8 H 1.2788 0.7704 1.1256 0.037 Uiso 1 1 calc R . .
C9 C 1.4606(3) 0.78005(18) 1.08287(18) 0.0316(7) Uani 1 1 d . . .
H9 H 1.4981 0.7428 1.1199 0.038 Uiso 1 1 calc R . .
C10 C 1.5383(3) 0.81718(19) 1.02624(18) 0.0339(7) Uani 1 1 d . . .
H10 H 1.6281 0.8064 1.0257 0.041 Uiso 1 1 calc R . .
C11 C 1.4838(3) 0.87055(19) 0.96996(18) 0.0287(6) Uani 1 1 d . . .
H11 H 1.5354 0.8954 0.9302 0.034 Uiso 1 1 calc R . .
C12 C 1.3531(3) 0.88627(18) 0.97355(15) 0.0231(6) Uani 1 1 d . . .
C13 C 1.3051(3) 1.06193(17) 0.92625(15) 0.0253(6) Uani 1 1 d . . .
H13 H 1.3106 1.0714 0.9841 0.030 Uiso 1 1 calc R . .
C14 C 1.4356(3) 1.07630(17) 0.89250(16) 0.0258(6) Uani 1 1 d . . .
C15 C 1.5386(3) 1.0982(2) 0.94073(19) 0.0328(7) Uani 1 1 d . . .
H15 H 1.5240 1.1060 0.9952 0.039 Uiso 1 1 calc R . .
C16 C 1.6602(3) 1.1087(2) 0.9116(2) 0.0420(8) Uani 1 1 d . . .
H16 H 1.7276 1.1262 0.9455 0.050 Uiso 1 1 calc R . .
C17 C 1.6859(3) 1.0942(2) 0.8328(2) 0.0417(8) Uani 1 1 d . . .
H17 H 1.7706 1.1007 0.8127 0.050 Uiso 1 1 calc R . .
C18 C 1.5859(3) 1.0701(2) 0.78381(18) 0.0347(7) Uani 1 1 d . . .
H18 H 1.6033 1.0588 0.7302 0.042 Uiso 1 1 calc R . .
C19 C 1.4593(3) 1.06194(18) 0.81185(16) 0.0269(6) Uani 1 1 d . . .
C20 C 1.3608(3) 1.04020(18) 0.75494(16) 0.0266(6) Uani 1 1 d . . .
H20 H 1.3887 1.0081 0.7112 0.032 Uiso 1 1 calc R . .
C21 C 1.2304(3) 1.06073(16) 0.75669(14) 0.0259(6) Uani 1 1 d . . .
H21 H 1.1797 1.0390 0.7150 0.031 Uiso 1 1 calc R . .
C22 C 1.1616(3) 1.11199(17) 0.81537(16) 0.0245(6) Uani 1 1 d . . .
C23 C 1.0544(3) 1.15744(18) 0.79039(16) 0.0291(6) Uani 1 1 d . . .
H23 H 1.0273 1.1531 0.7374 0.035 Uiso 1 1 calc R . .
C24 C 0.9865(3) 1.20879(19) 0.84148(19) 0.0338(7) Uani 1 1 d . . .
H24 H 0.9140 1.2397 0.8236 0.041 Uiso 1 1 calc R . .
C25 C 1.0260(3) 1.21444(19) 0.91913(19) 0.0331(7) Uani 1 1 d . . .
H25 H 0.9806 1.2498 0.9545 0.040 Uiso 1 1 calc R . .
C26 C 1.1307(3) 1.16890(18) 0.94504(16) 0.0296(7) Uani 1 1 d . . .
H26 H 1.1563 1.1732 0.9983 0.036 Uiso 1 1 calc R . .
C27 C 1.1992(3) 1.11705(17) 0.89488(15) 0.0249(6) Uani 1 1 d . . .
C28 C 0.9026(3) 0.9130(2) 0.67569(17) 0.0346(7) Uani 1 1 d . . .
H28A H 0.9797 0.8865 0.6523 0.042 Uiso 1 1 calc R . .
H28B H 0.8266 0.8796 0.6598 0.042 Uiso 1 1 calc R . .
C29 C 0.5302(4) 0.7957(2) 0.6763(2) 0.0526(10) Uani 1 1 d . . .
H29A H 0.4358 0.7880 0.6786 0.063 Uiso 0.562(16) 1 calc PR A 1
H29B H 0.5712 0.7422 0.6601 0.063 Uiso 0.562(16) 1 calc PR A 1
H29C H 0.5073 0.7366 0.6643 0.063 Uiso 0.438(16) 1 calc PR A 2
H29D H 0.4492 0.8259 0.6881 0.063 Uiso 0.438(16) 1 calc PR A 2
Cl3 Cl 0.91655(9) 0.91151(6) 0.77900(5) 0.0478(2) Uani 1 1 d . . .
Cl4 Cl 0.88711(11) 1.01578(6) 0.63986(5) 0.0531(3) Uani 1 1 d . . .
Cl5 Cl 0.5936(5) 0.8330(4) 0.7686(2) 0.0581(10) Uani 0.562(16) 1 d P A 1
Cl6 Cl 0.5752(3) 0.8838(3) 0.6097(3) 0.0471(11) Uani 0.562(16) 1 d P A 1
Cl7 Cl 0.6178(8) 0.7962(9) 0.7542(6) 0.088(3) Uani 0.438(16) 1 d P A 2
Cl8 Cl 0.5909(5) 0.8361(12) 0.5998(2) 0.089(4) Uani 0.438(16) 1 d P A 2

loop_
_atom_site_aniso_label
_atom_site_aniso_U_11
_atom_site_aniso_U_22
_atom_site_aniso_U_33
_atom_site_aniso_U_23
_atom_site_aniso_U_13
_atom_site_aniso_U_12
Pd1 0.02370(11) 0.02400(10) 0.01811(8) -0.00028(7) 0.00041(10) -0.00144(11)
Cl1 0.0346(4) 0.0252(3) 0.0292(3) 0.0007(2) 0.0004(3) -0.0023(3)
Cl2 0.0352(4) 0.0399(3) 0.0197(2) -0.0020(2) 0.0017(3) 0.0002(4)
P1 0.0245(4) 0.0216(3) 0.0189(2) 0.0015(2) -0.0002(3) -0.0012(3)
C1 0.0259(15) 0.0271(14) 0.0203(11) -0.0009(11) 0.0009(11) 0.0021(12)
C2 0.0286(17) 0.0288(15) 0.0261(14) 0.0018(12) 0.0008(12) -0.0016(13)
C3 0.0252(16) 0.0378(17) 0.0332(14) -0.0017(13) 0.0041(12) 0.0038(14)
C4 0.0332(18) 0.0342(16) 0.0277(13) -0.0028(12) 0.0091(13) -0.0043(14)
C5 0.0374(19) 0.0278(15) 0.0228(12) 0.0019(12) 0.0029(12) -0.0020(13)
C6 0.0315(17) 0.0237(14) 0.0198(12) -0.0013(10) 0.0011(12) 0.0005(12)
C7 0.0275(19) 0.0227(12) 0.0196(10) -0.0008(10) -0.0038(11) 0.0005(11)
C8 0.0414(19) 0.0267(15) 0.0245(13) 0.0020(12) -0.0069(13) 0.0038(13)
C9 0.0405(19) 0.0234(14) 0.0310(14) -0.0024(12) -0.0079(14) 0.0061(13)
C10 0.0351(19) 0.0294(16) 0.0373(15) -0.0076(14) -0.0089(14) 0.0082(14)
C11 0.0301(17) 0.0269(15) 0.0291(14) -0.0035(12) -0.0005(13) 0.0021(13)
C12 0.0258(16) 0.0230(14) 0.0206(12) -0.0025(11) 0.0000(11) 0.0041(12)
C13 0.0306(16) 0.0233(14) 0.0219(12) 0.0007(11) -0.0022(11) 0.0024(12)
C14 0.0267(16) 0.0191(13) 0.0315(14) 0.0037(11) -0.0021(11) 0.0011(12)
C15 0.0337(19) 0.0277(15) 0.0369(15) -0.0004(13) -0.0081(14) -0.0015(14)
C16 0.0282(18) 0.0382(18) 0.060(2) -0.0026(17) -0.0177(17) -0.0016(15)
C17 0.0312(19) 0.0408(19) 0.053(2) 0.0044(16) 0.0003(15) -0.0064(15)
C18 0.0278(17) 0.0372(17) 0.0391(16) 0.0027(15) 0.0033(14) -0.0042(14)
C19 0.0274(16) 0.0230(14) 0.0304(13) 0.0039(12) -0.0003(12) -0.0019(12)
C20 0.0315(18) 0.0228(13) 0.0256(13) 0.0016(11) 0.0009(12) -0.0034(12)
C21 0.035(2) 0.0222(12) 0.0200(11) 0.0019(9) -0.0026(11) -0.0036(13)
C22 0.0263(15) 0.0227(13) 0.0243(12) 0.0036(11) -0.0022(11) -0.0047(12)
C23 0.0346(18) 0.0246(14) 0.0281(13) 0.0021(12) -0.0077(12) -0.0012(12)
C24 0.0305(18) 0.0278(16) 0.0431(17) 0.0067(14) -0.0026(14) 0.0013(13)
C25 0.0340(18) 0.0268(15) 0.0385(16) -0.0037(13) 0.0031(14) 0.0029(13)
C26 0.0362(19) 0.0272(15) 0.0255(13) -0.0008(11) 0.0002(12) 0.0007(13)
C27 0.0263(15) 0.0232(13) 0.0252(12) 0.0010(11) -0.0015(11) -0.0034(11)
C28 0.0358(18) 0.0355(17) 0.0326(15) -0.0005(13) -0.0025(13) 0.0007(15)
C29 0.041(2) 0.041(2) 0.075(3) -0.0107(19) -0.003(2) 0.0010(18)
Cl3 0.0476(6) 0.0599(6) 0.0360(4) 0.0048(4) -0.0084(4) 0.0010(4)
Cl4 0.0655(7) 0.0418(5) 0.0521(5) 0.0084(4) -0.0156(5) 0.0030(5)
Cl5 0.0551(17) 0.084(3) 0.0355(10) 0.0039(14) -0.0035(9) -0.0103(17)
Cl6 0.0398(12) 0.063(2) 0.0387(12) 0.0169(11) -0.0054(8) -0.0075(11)
Cl7 0.069(3) 0.123(6) 0.072(4) 0.063(4) -0.028(3) -0.030(4)
Cl8 0.052(2) 0.180(11) 0.0344(12) 0.000(3) -0.0042(12) -0.025(4)

loop_
_geom_bond_atom_site_label_1
_geom_bond_atom_site_label_2
_geom_bond_distance
_geom_bond_site_symmetry_2
_geom_bond_publ_flag
Pd1 C20 2.211(3) . ?
Pd1 C21 2.225(3) . ?
Pd1 P1 2.2252(6) . ?
Pd1 Cl1 2.3126(7) . ?
Pd1 Cl2 2.3814(6) . ?
P1 C12 1.793(3) . ?
P1 C1 1.803(3) . ?
P1 C13 1.863(3) . ?
C1 C2 1.380(4) . ?
C1 C6 1.418(4) . ?
C2 C3 1.386(4) . ?
C3 C4 1.388(4) . ?
C4 C5 1.388(4) . ?
C5 C6 1.388(4) . ?
C6 C7 1.473(4) . ?
C7 C8 1.394(4) . ?
C7 C12 1.400(4) . ?
C8 C9 1.379(4) . ?
C9 C10 1.391(5) . ?
C10 C11 1.401(4) . ?
C11 C12 1.383(4) . ?
C13 C14 1.492(4) . ?
C13 C27 1.505(4) . ?
C14 C15 1.395(4) . ?
C14 C19 1.417(4) . ?
C15 C16 1.370(5) . ?
C16 C17 1.390(5) . ?
C17 C18 1.388(4) . ?
C18 C19 1.406(4) . ?
C19 C20 1.453(4) . ?
C20 C21 1.395(4) . ?
C21 C22 1.475(4) . ?
C22 C23 1.396(4) . ?
C22 C27 1.414(4) . ?
C23 C24 1.387(4) . ?
C24 C25 1.390(5) . ?
C25 C26 1.380(4) . ?
C26 C27 1.385(4) . ?
C28 Cl4 1.750(3) . ?
C28 Cl3 1.769(3) . ?
C29 Cl8 1.586(8) . ?
C29 Cl7 1.611(8) . ?
C29 Cl5 1.807(5) . ?
C29 Cl6 1.862(5) . ?
